data_7063281
loop_
_publ_author_name
'Kumar, Krishna'
'Shrivastav, Akash'
Sakshi,
'Choudhury, Angshuman Roy'
'Bhattacharya, Subrato'

_publ_section_title
;
 Synthesis of a series of Cd(ii) furan-2-thiocarobxylates: unprecedented
 coordination geometry of a Cd(ii) complex exhibiting catalytic efficiency
 for the synthesis of 3,4-dihydropyrimidine-2(1H)-one derivatives
;
_journal_issue 28
_journal_name_full 'New Journal of Chemistry'
_journal_page_first 12654
_journal_page_last 12663
_journal_paper_doi 10.1039/D3NJ04083F
_journal_volume 48
_journal_year 2024
_chemical_absolute_configuration unk
_chemical_formula_moiety 'C51 H39 Ag Cd O6 P2 S3'
_chemical_formula_sum 'C51 H39 Ag Cd O6 P2 S3'
_chemical_formula_weight 1126.300
_space_group_crystal_system monoclinic
_space_group_IT_number 4
_space_group_name_Hall 'P 2yb'
_space_group_name_H-M_alt 'P 1 21 1'
_symmetry_Int_Tables_number 4
_audit_creation_date 2024-01-25
_audit_creation_method
;
Olex2 1.5-dev
(compiled 2024.01.11 svn.r2f8d729c for OlexSys, GUI svn.r6697)
;
_audit_update_record
;
2024-06-06 deposited with the CCDC.	2024-06-10 downloaded from the CCDC.
;
_cell_angle_alpha 90
_cell_angle_beta 108.136(2)
_cell_angle_gamma 90
_cell_formula_units_Z 2
_cell_length_a 12.6917(3)
_cell_length_b 14.3238(2)
_cell_length_c 14.3792(3)
_cell_measurement_reflns_used 12360
_cell_measurement_temperature 293(2)
_cell_measurement_theta_max 32.0280
_cell_measurement_theta_min 3.1980
_cell_volume 2484.18(9)
_computing_cell_refinement 'CrysAlisPro 1.171.39.35c (Rigaku OD, 2017)'
_computing_data_collection 'CrysAlisPro 1.171.39.35c (Rigaku OD, 2017)'
_computing_data_reduction 'CrysAlisPro 1.171.39.35c (Rigaku OD, 2017)'
_computing_molecular_graphics 'Olex2 1.5-dev (Dolomanov et al., 2009)'
_computing_publication_material 'Olex2 1.5-dev (Dolomanov et al., 2009)'
_computing_structure_refinement 'olex2.refine 1.5-dev (Bourhis et al., 2015)'
_computing_structure_solution 'SHELXT 2018/2 (Sheldrick, 2018)'
_diffrn_ambient_temperature 293(2)
_diffrn_measured_fraction_theta_full 0.9985
_diffrn_measured_fraction_theta_max 0.9965
_diffrn_measurement_details
;
List of Runs (angles in degrees, time in seconds):

  # Type    Start    End  Width  t~exp~   \w     \q     \k     \f   Frames
#--------------------------------------------------------------------------
  1  \w    -69.00 118.20   0.30   20.00    --   29.89  54.00-180.00  624
  2  \w    -69.00 118.20   0.30   20.00    --   29.89  54.00  30.00  624
  3  \w    -69.00 -43.80   0.30   20.00    --   29.89  54.00  90.00   84
  4  \w    -69.00 118.20   0.30   20.00    --   29.89  54.00 -90.00  624
;
_diffrn_measurement_device 'two-circle diffractometer'
_diffrn_measurement_device_type 'XtaLAB Mini (ROW)'
_diffrn_measurement_method '\w scans'
_diffrn_radiation_type 'Mo K\a'
_diffrn_radiation_wavelength 0.71073
_diffrn_reflns_av_R_equivalents 0.0245
_diffrn_reflns_av_unetI/netI 0.0275
_diffrn_reflns_Laue_measured_fraction_full 0.9985
_diffrn_reflns_Laue_measured_fraction_max 0.9965
_diffrn_reflns_limit_h_max 19
_diffrn_reflns_limit_h_min -18
_diffrn_reflns_limit_k_max 21
_diffrn_reflns_limit_k_min -21
_diffrn_reflns_limit_l_max 21
_diffrn_reflns_limit_l_min -21
_diffrn_reflns_number 37267
_diffrn_reflns_point_group_measured_fraction_full 0.9987
_diffrn_reflns_point_group_measured_fraction_max 0.9937
_diffrn_reflns_theta_full 25.2417
_diffrn_reflns_theta_max 28.50
_diffrn_reflns_theta_min 2.84
_exptl_absorpt_coefficient_mu 1.060
_exptl_absorpt_correction_T_max 1.00000
_exptl_absorpt_correction_T_min 0.70799
_exptl_absorpt_correction_type multi-scan
_exptl_absorpt_process_details
;
CrysAlisPro 1.171.39.35c (Rigaku Oxford Diffraction, 2017)
Empirical absorption correction using spherical harmonics,
 implemented in SCALE3 ABSPACK scaling algorithm.
;
_exptl_crystal_colour colourless
_exptl_crystal_colour_primary colourless
_exptl_crystal_density_diffrn 1.506
_exptl_crystal_description block
_exptl_crystal_F_000 1130.272
_exptl_crystal_size_max 0.3
_exptl_crystal_size_mid 0.2
_exptl_crystal_size_min 0.2
_refine_diff_density_max 0.4190
_refine_diff_density_min -0.3753
_refine_diff_density_rms 0.0436
_refine_ls_abs_structure_details 'Hooft, R.W.W., Straver, L.H., Spek, A.L. (2010). J. Appl. Cryst., 43, 665-668.'
_refine_ls_abs_structure_Flack -0.039(7)
_refine_ls_d_res_high 0.7448
_refine_ls_d_res_low 7.1619
_refine_ls_goodness_of_fit_ref 1.0524
_refine_ls_hydrogen_treatment constr
_refine_ls_matrix_type full
_refine_ls_number_constraints 99
_refine_ls_number_parameters 706
_refine_ls_number_reflns 12497
_refine_ls_number_restraints 470
_refine_ls_restrained_S_all 1.0321
_refine_ls_R_factor_all 0.0335
_refine_ls_R_factor_gt 0.0285
_refine_ls_shift/su_max 0.0010
_refine_ls_shift/su_mean 0.0000
_refine_ls_structure_factor_coef Fsqd
_refine_ls_weighting_details 'w=1/[\s^2^(Fo^2^)+(0.0337P)^2^+0.4016P] where P=(Fo^2^+2Fc^2^)/3'
_refine_ls_weighting_scheme calc
_refine_ls_wR_factor_gt 0.0703
_refine_ls_wR_factor_ref 0.0758
_reflns_Friedel_coverage 0.991
_reflns_limit_h_max 17
_reflns_limit_h_min -17
_reflns_limit_k_max 19
_reflns_limit_k_min -19
_reflns_limit_l_max 19
_reflns_limit_l_min -19
_reflns_number_gt 11299
_reflns_number_total 12497
_reflns_threshold_expression I>=2u(I)
_cod_data_source_file d3nj04083f3.cif
_cod_data_source_block cd-ag-rt
_cod_depositor_comments 'Adding full bibliography for 7063277--7063281.cif.'
_cod_original_sg_symbol_Hall ' P 2yb'
_cod_database_code 7063281
_olex2_refinement_description
;
1. Fixed Uiso
 At 1.2 times of:
  All C(H) groups
2. Restrained distances
 O2-C2 = C2-C3 = C3-C4 = C4-C5 = C5-O2
 1.39 with sigma of 0.01
 O4-C10 = C10-C9 = C9-C8 = C8-C7 = C7-O4
 1.39 with sigma of 0.01
 O6-C12 = C12-C13 = C13-C14 = C14-C15 = C15-O6
 1.39 with sigma of 0.01
 O2A-C5A = C5A-C4A = C4A-C3A = C3A-C2A = C2A-O2A
 1.39 with sigma of 0.01
 O4a-C10a = C10a-C9a = C9a-C8a = C8a-C7a = C7a-O4a
 1.39 with sigma of 0.01
 O2A-C2A = C2A-C3A = C3A-C4A = C4A-C5A = C5A-O2A
 1.39 with sigma of 0.01
 C1-C2 \\sim C1-C2A
 with sigma of 0.02
 C8-C7 \\sim C8a-C7a
 with sigma of 0.02
 C2-C3 \\sim C2A-C3A
 with sigma of 0.02
 C8-C9 \\sim C8a-C9a
 with sigma of 0.02
 C2-O2 \\sim C2A-O2A
 with sigma of 0.02
 C8-O4 \\sim C8a-O4a
 with sigma of 0.04
 C4-C3 \\sim C4A-C3A
 with sigma of 0.02
 C8-C6 \\sim C8a-C6
 with sigma of 0.04
 C4-C5 \\sim C4A-C5A
 with sigma of 0.02
 C8-C10 \\sim C8a-C10a
 with sigma of 0.04
 O2-C5 \\sim O2A-C5A
 with sigma of 0.02
 C1-C3 \\sim C1-C3A
 with sigma of 0.04
 C1-O2 \\sim C1-O2A
 with sigma of 0.04
 C2-C4 \\sim C2A-C4A
 with sigma of 0.04
 C2-C5 \\sim C2A-C5A
 with sigma of 0.04
 C4-O2 \\sim C4A-O2A
 with sigma of 0.04
 C3-O2 \\sim C3A-O2A
 with sigma of 0.04
 C3-C5 \\sim C3A-C5A
 with sigma of 0.04
 O2-C3 \\sim C2-C4 \\sim C3-C5 \\sim C4-O2 \\sim C5-C2
 with sigma of 0.02
 O4-C9 \\sim C10-C8 \\sim C9-C7 \\sim C8-O4 \\sim C7-C10
 with sigma of 0.02
 O6-C13 \\sim C12-C14 \\sim C13-C15 \\sim C14-O6 \\sim C15-C12
 with sigma of 0.02
 O2A-C4A \\sim C5A-C3A \\sim C4A-C2A \\sim C3A-O2A \\sim C2A-C5A
 with sigma of 0.02
 O4-C7 \\sim O4a-C7a
 with sigma of 0.02
 O4-C10 \\sim O4a-C10a
 with sigma of 0.02
 C7-C6 \\sim C7a-C6
 with sigma of 0.02
 C10-C9 \\sim C10a-C9a
 with sigma of 0.02
 O4-C6 \\sim O4a-C6
 with sigma of 0.04
 O4-C9 \\sim O4a-C9a
 with sigma of 0.04
 C7-C10 \\sim C7a-C10a
 with sigma of 0.04
 C7-C9 \\sim C7a-C9a
 with sigma of 0.04
 O4a-C9a \\sim C10a-C8a \\sim C9a-C7a \\sim C8a-O4a \\sim C7a-C10a
 with sigma of 0.02
 O2A-C3A \\sim C2A-C4A \\sim C3A-C5A \\sim C4A-O2A \\sim C5A-C2A
 with sigma of 0.02
 O5-C11 \\sim O3-C6 \\sim O1-C1
 with sigma of 0.001
 C12-C13 \\sim C12-C13a
 with sigma of 0.02
 C12-O6 \\sim C12-O6a
 with sigma of 0.02
 C13-C14 \\sim C13a-C14a
 with sigma of 0.02
 C14-C15 \\sim C14a-C15a
 with sigma of 0.02
 C15-O6 \\sim C15a-O6a
 with sigma of 0.02
 C12-C14 \\sim C12-C14a
 with sigma of 0.04
 C12-C15 \\sim C12-C15a
 with sigma of 0.04
 C13-C15 \\sim C13a-C15a
 with sigma of 0.04
 C14-O6 \\sim C14a-O6a
 with sigma of 0.04
3. Restrained planarity
 O2, C2, C3, C4, C5
 with sigma of 0.1
 O4, C10, C9, C8, C7
 with sigma of 0.1
 O6, C12, C13, C14, C15
 with sigma of 0.1
 O2A, C5A, C4A, C3A, C2A
 with sigma of 0.1
 O4a, C10a, C9a, C8a, C7a
 with sigma of 0.1
 O2A, C2A, C3A, C4A, C5A
 with sigma of 0.1
4. Rigid body (RIGU) restrains
 C9a, S2, C6, C7a, O3, C8a, O4a, C10a
 with sigma for 1-2 distances of 0.004 and sigma for 1-3 distances of 0.004
 C3A, S1, C1, O1, C2A, O2A, C4A, C5A
 with sigma for 1-2 distances of 0.004 and sigma for 1-3 distances of 0.004
 C3, S1, C1, O1, C2, O2, C4, C5
 with sigma for 1-2 distances of 0.004 and sigma for 1-3 distances of 0.004
 C12, S3, C11, O5, C13, O6, C14, C15
 with sigma for 1-2 distances of 0.004 and sigma for 1-3 distances of 0.004
 C10, S2, C6, C7, O3, C8, O4, C9
 with sigma for 1-2 distances of 0.004 and sigma for 1-3 distances of 0.004
 C11, O5, S3, C12, O6a, C15a, C14a, C13a
 with sigma for 1-2 distances of 0.004 and sigma for 1-3 distances of 0.004
5. Others
 Sof(C2A)=Sof(C4A)=Sof(H4A)=Sof(C3A)=Sof(H3A)=Sof(O2A)=Sof(C5A)=Sof(H5A)=1-
 FVAR(1)
 Sof(C2)=Sof(C4)=Sof(H4)=Sof(C3)=Sof(H3)=Sof(O2)=Sof(C5)=Sof(H5)=FVAR(1)
 Sof(C8a)=Sof(H8a)=Sof(O4a)=Sof(C7a)=Sof(C10a)=Sof(H10a)=Sof(C9a)=Sof(H9a)=1-
 FVAR(2)
 Sof(C8)=Sof(H8)=Sof(O4)=Sof(C7)=Sof(C10)=Sof(H10)=Sof(C9)=Sof(H9)=FVAR(2)
 Sof(C13a)=Sof(H13a)=Sof(C14a)=Sof(H14a)=Sof(C15a)=Sof(H15a)=Sof(O6a)=1-FVAR(3)
 Sof(C13)=Sof(H13)=Sof(C14)=Sof(H14)=Sof(C15)=Sof(H15)=Sof(O6)=FVAR(3)
6.a Aromatic/amide H refined with riding coordinates:
 C8(H8), C17(H17), C16(H16), C46(H46), C49(H49), C50(H50), C36(H36), C34(H34),
 C43(H43), C40(H40), C48(H48), C47(H47), C44(H44), C20(H20), C22(H22), C18(H18),
  C42(H42), C4(H4), C41(H41), C10(H10), C32(H32), C35(H35), C29(H29), C3(H3),
 C30(H30), C19(H19), C38(H38), C28(H28), C13(H13), C26(H26), C9(H9), C37(H37),
 C25(H25), C31(H31), C14(H14), C23(H23), C24(H24), C15(H15), C5(H5), C4A(H4A),
 C3A(H3A), C5A(H5A), C8a(H8a), C10a(H10a), C9a(H9a), C13a(H13a), C14a(H14a),
 C15a(H15a)
;
_olex2_submission_special_instructions 'No special instructions were received'
_oxdiff_exptl_absorpt_empirical_details
;
Empirical correction (ABSPACK) includes:
- Absorption correction using spherical harmonics
- Frame scaling
;

loop_
_space_group_symop_id
_space_group_symop_operation_xyz
1 x,y,z
2 -x,y+1/2,-z

loop_
_atom_site_label
_atom_site_type_symbol
_atom_site_fract_x
_atom_site_fract_y
_atom_site_fract_z
_atom_site_U_iso_or_equiv
_atom_site_adp_type
_atom_site_occupancy
_atom_site_refinement_flags_posn
_atom_site_refinement_flags_adp
_atom_site_refinement_flags_occupancy
_atom_site_disorder_group
Ag1 Ag 0.324722(18) 0.590273(10) 0.738743(15) 0.06256(6) Uani 1.000000 . . . .
Cd1 Cd 0.140395(18) 0.451254(10) 0.826699(19) 0.07246(7) Uani 1.000000 . . . .
S2 S 0.35386(6) 0.47027(5) 0.88756(6) 0.06625(18) Uani 1.000000 . U . .
P1 P 0.35998(7) 0.75608(5) 0.78342(5) 0.05901(17) Uani 1.000000 . . . .
P2 P 0.39517(6) 0.50484(5) 0.61964(5) 0.05436(15) Uani 1.000000 . . . .
S3 S 0.10232(7) 0.53531(6) 0.65987(8) 0.0906(3) Uani 1.000000 . U . .
S1 S 0.01909(8) 0.34212(5) 0.87907(9) 0.0884(3) Uani 1.000000 . U . .
O5 O 0.0223(2) 0.59693(19) 0.7927(2) 0.0981(7) Uani 1.000000 D U . .
O1 O 0.1506(2) 0.26477(19) 0.7941(2) 0.0997(8) Uani 1.000000 D U . .
O3 O 0.22858(19) 0.54708(17) 0.9796(2) 0.0893(7) Uani 1.000000 D U . .
C21 C 0.3176(3) 0.79683(19) 0.8860(2) 0.0604(6) Uani 1.000000 . . . .
C1 C 0.0811(2) 0.2516(2) 0.8365(2) 0.0651(7) Uani 1.000000 D U . .
C51 C 0.3515(2) 0.38575(19) 0.5840(2) 0.0603(6) Uani 1.000000 . . . .
C27 C 0.5053(3) 0.7903(2) 0.8147(2) 0.0745(9) Uani 1.000000 . . . .
C8 C 0.5273(11) 0.5975(5) 1.0600(10) 0.071(3) Uani 0.347(12) D U P 1
H8 H 0.5670(11) 0.5588(5) 1.0311(10) 0.085(4) Uiso 0.347(12) R . P 1
C17 C 0.1757(4) 0.7961(3) 0.9640(3) 0.0939(12) Uani 1.000000 . . . .
H17 H 0.1077(4) 0.7742(3) 0.9668(3) 0.1127(14) Uiso 1.000000 R . . .
O4 O 0.3905(9) 0.6612(3) 1.1019(7) 0.076(3) Uani 0.347(12) D U P 1
C33 C 0.2905(3) 0.8346(2) 0.6843(2) 0.0747(9) Uani 1.000000 . . . .
C16 C 0.2183(3) 0.7638(2) 0.8922(2) 0.0706(8) Uani 1.000000 . . . .
H16 H 0.1792(3) 0.7193(2) 0.8476(2) 0.0848(9) Uiso 1.000000 R . . .
C46 C 0.3656(3) 0.3457(3) 0.4997(3) 0.0817(9) Uani 1.000000 . . . .
H46 H 0.3964(3) 0.3807(3) 0.4601(3) 0.0980(11) Uiso 1.000000 R . . .
C7 C 0.4147(10) 0.5965(6) 1.0414(10) 0.064(3) Uani 0.347(12) D U P 1
C39 C 0.3615(3) 0.5627(2) 0.5001(2) 0.0665(7) Uani 1.000000 . . . .
C6 C 0.3239(2) 0.5399(2) 0.9753(2) 0.0675(7) Uani 1.000000 D U . .
C49 C 0.2733(3) 0.2408(2) 0.6148(3) 0.0826(9) Uani 1.000000 . . . .
H49 H 0.2415(3) 0.2054(2) 0.6533(3) 0.0991(11) Uiso 1.000000 R . . .
C11 C 0.0340(3) 0.6137(2) 0.7124(2) 0.0881(9) Uani 1.000000 D U . .
C45 C 0.5464(2) 0.4980(2) 0.6643(2) 0.0647(7) Uani 1.000000 . . . .
C50 C 0.3042(3) 0.3322(2) 0.6402(2) 0.0685(7) Uani 1.000000 . . . .
H50 H 0.2930(3) 0.3579(2) 0.6958(2) 0.0822(9) Uiso 1.000000 R . . .
C36 C 0.2952(6) 0.6451(4) 0.3166(3) 0.129(2) Uani 1.000000 . . . .
H36 H 0.2734(6) 0.6744(4) 0.2559(3) 0.155(2) Uiso 1.000000 R . . .
C34 C 0.2517(3) 0.5845(3) 0.4545(2) 0.0869(10) Uani 1.000000 . . . .
H34 H 0.1996(3) 0.5721(3) 0.4862(2) 0.1042(11) Uiso 1.000000 R . . .
C43 C 0.7212(3) 0.4163(3) 0.7140(4) 0.1004(13) Uani 1.000000 . . . .
H43 H 0.7602(3) 0.3604(3) 0.7211(4) 0.1205(15) Uiso 1.000000 R . . .
C40 C 0.6045(3) 0.5780(3) 0.6985(3) 0.0845(10) Uani 1.000000 . . . .
H40 H 0.5662(3) 0.6336(3) 0.6965(3) 0.1014(11) Uiso 1.000000 R . . .
C2 C 0.0512(9) 0.1570(3) 0.8576(10) 0.070(4) Uani 0.646(11) D U P 1
C48 C 0.2894(4) 0.2023(2) 0.5330(3) 0.0957(12) Uani 1.000000 . . . .
H48 H 0.2698(4) 0.1405(2) 0.5167(3) 0.1149(14) Uiso 1.000000 R . . .
C47 C 0.3341(4) 0.2549(3) 0.4753(3) 0.0943(12) Uani 1.000000 . . . .
H47 H 0.3433(4) 0.2289(3) 0.4191(3) 0.1132(14) Uiso 1.000000 R . . .
C44 C 0.6053(3) 0.4162(3) 0.6726(3) 0.0833(10) Uani 1.000000 . . . .
H44 H 0.5682(3) 0.3605(3) 0.6507(3) 0.1000(12) Uiso 1.000000 R . . .
C20 C 0.3763(3) 0.8611(3) 0.9548(3) 0.0884(11) Uani 1.000000 . . . .
H20 H 0.4445(3) 0.8829(3) 0.9528(3) 0.1061(14) Uiso 1.000000 R . . .
C22 C 0.5811(4) 0.7367(4) 0.8834(3) 0.126(2) Uani 1.000000 . . . .
H22 H 0.5578(4) 0.6850(4) 0.9108(3) 0.151(3) Uiso 1.000000 R . . .
C18 C 0.2337(4) 0.8601(3) 1.0308(3) 0.1098(15) Uani 1.000000 . . . .
H18 H 0.2055(4) 0.8813(3) 1.0794(3) 0.1318(18) Uiso 1.000000 R . . .
C42 C 0.7764(3) 0.4969(3) 0.7436(3) 0.0978(13) Uani 1.000000 . . . .
H42 H 0.8533(3) 0.4968(3) 0.7692(3) 0.1174(15) Uiso 1.000000 R . . .
C4 C -0.0085(8) 0.0241(4) 0.9001(7) 0.110(3) Uani 0.646(11) D U P 1
H4 H -0.0424(8) -0.0195(4) 0.9295(7) 0.133(3) Uiso 0.646(11) R . P 1
C41 C 0.7193(3) 0.5779(3) 0.7359(3) 0.1038(13) Uani 1.000000 . . . .
H41 H 0.7572(3) 0.6336(3) 0.7557(3) 0.1246(16) Uiso 1.000000 R . . .
C10 C 0.4851(9) 0.7067(5) 1.1534(9) 0.084(4) Uani 0.347(12) D U P 1
H10 H 0.4904(9) 0.7559(5) 1.1968(9) 0.100(4) Uiso 0.347(12) R . P 1
C32 C 0.2785(6) 0.8058(3) 0.5898(3) 0.1199(18) Uani 1.000000 . . . .
H32 H 0.3062(6) 0.7481(3) 0.5789(3) 0.144(2) Uiso 1.000000 R . . .
C12 C -0.0076(3) 0.7022(3) 0.6650(4) 0.1196(14) Uani 1.000000 D U . .
C35 C 0.2179(5) 0.6244(3) 0.3627(3) 0.1135(16) Uani 1.000000 . . . .
H35 H 0.1433(5) 0.6372(3) 0.3321(3) 0.1362(19) Uiso 1.000000 R . . .
C29 C 0.1950(5) 0.9768(3) 0.6177(5) 0.1271(18) Uani 1.000000 . . . .
H29 H 0.1658(5) 1.0343(3) 0.6271(5) 0.153(2) Uiso 1.000000 R . . .
C3 C -0.0149(7) 0.1199(4) 0.9051(7) 0.089(2) Uani 0.646(11) D U P 1
H3 H -0.0576(7) 0.1531(4) 0.9359(7) 0.107(3) Uiso 0.646(11) R . P 1
O2 O 0.0964(7) 0.0880(3) 0.8152(7) 0.118(2) Uani 0.646(11) D U P 1
C30 C 0.1863(6) 0.9466(4) 0.5258(4) 0.155(3) Uani 1.000000 . . . .
H30 H 0.1527(6) 0.9847(4) 0.4725(4) 0.186(3) Uiso 1.000000 R . . .
C19 C 0.3336(4) 0.8931(3) 1.0264(3) 0.1119(16) Uani 1.000000 . . . .
H19 H 0.3726(4) 0.9370(3) 1.0718(3) 0.1343(19) Uiso 1.000000 R . . .
C38 C 0.4379(4) 0.5828(4) 0.4530(3) 0.1064(14) Uani 1.000000 . . . .
H38 H 0.5125(4) 0.5698(4) 0.4835(3) 0.1277(17) Uiso 1.000000 R . . .
C28 C 0.2487(4) 0.9202(2) 0.6979(3) 0.0937(11) Uani 1.000000 . . . .
H28 H 0.2560(4) 0.9408(2) 0.7610(3) 0.1124(14) Uiso 1.000000 R . . .
C13 C -0.0005(8) 0.7446(4) 0.5858(7) 0.117(3) Uani 0.612(10) D U P 1
H13 H 0.0311(8) 0.7190(4) 0.5412(7) 0.141(3) Uiso 0.612(10) R . P 1
C26 C 0.5427(4) 0.8660(3) 0.7750(4) 0.1107(15) Uani 1.000000 . . . .
H26 H 0.4928(4) 0.9031(3) 0.7285(4) 0.1328(19) Uiso 1.000000 R . . .
C9 C 0.5719(9) 0.6660(5) 1.1291(9) 0.074(3) Uani 0.347(12) D U P 1
H9 H 0.6465(9) 0.6818(5) 1.1544(9) 0.089(4) Uiso 0.347(12) R . P 1
C37 C 0.4044(5) 0.6224(4) 0.3603(3) 0.144(2) Uani 1.000000 . . . .
H37 H 0.4560(5) 0.6336(4) 0.3278(3) 0.173(3) Uiso 1.000000 R . . .
C25 C 0.6557(5) 0.8871(4) 0.8049(6) 0.138(2) Uani 1.000000 . . . .
H25 H 0.6808(5) 0.9379(4) 0.7776(6) 0.165(3) Uiso 1.000000 R . . .
C31 C 0.2253(8) 0.8627(4) 0.5111(4) 0.179(4) Uani 1.000000 . . . .
H31 H 0.2167(8) 0.8426(4) 0.4477(4) 0.215(4) Uiso 1.000000 R . . .
C14 C -0.0466(13) 0.8323(5) 0.5788(10) 0.149(6) Uani 0.612(10) D U P 1
H14 H -0.0498(13) 0.8763(5) 0.5305(10) 0.178(7) Uiso 0.612(10) R . P 1
C23 C 0.6930(5) 0.7609(5) 0.9113(4) 0.155(3) Uani 1.000000 . . . .
H23 H 0.7446(5) 0.7252(5) 0.9579(4) 0.186(3) Uiso 1.000000 R . . .
C24 C 0.7270(5) 0.8358(4) 0.8711(5) 0.134(2) Uani 1.000000 . . . .
H24 H 0.8019(5) 0.8514(4) 0.8906(5) 0.160(3) Uiso 1.000000 R . . .
C15 C -0.0875(8) 0.8430(4) 0.6571(8) 0.139(3) Uani 0.612(10) D U P 1
H15 H -0.1255(8) 0.8949(4) 0.6690(8) 0.167(4) Uiso 0.612(10) R . P 1
O6 O -0.0625(6) 0.7639(3) 0.7144(6) 0.135(2) Uani 0.612(10) D U P 1
C5 C 0.0576(9) 0.0063(4) 0.8434(9) 0.136(4) Uani 0.646(11) D U P 1
H5 H 0.0743(9) -0.0532(4) 0.8261(9) 0.163(4) Uiso 0.646(11) R . P 1
C2A C 0.0460(19) 0.1589(4) 0.8528(19) 0.074(8) Uani 0.354(11) D U P 2
C4A C 0.0191(14) 0.0078(4) 0.8723(14) 0.118(6) Uani 0.354(11) D U P 2
H4A H 0.0247(14) -0.0569(4) 0.8711(14) 0.142(7) Uiso 0.354(11) R . P 2
C3A C 0.0782(16) 0.0705(5) 0.8341(16) 0.103(5) Uani 0.354(11) D U P 2
H3A H 0.1295(16) 0.0558(5) 0.8021(16) 0.123(6) Uiso 0.354(11) R . P 2
O2A O -0.0326(11) 0.1518(3) 0.9005(10) 0.097(4) Uani 0.354(11) D U P 2
C5A C -0.0495(15) 0.0576(4) 0.9126(14) 0.148(6) Uani 0.354(11) D U P 2
H5A H -0.0983(15) 0.0324(4) 0.9425(14) 0.178(7) Uiso 0.354(11) R . P 2
C8a C 0.4125(9) 0.6520(5) 1.1137(8) 0.129(5) Uani 0.653(12) D U P 2
H8a H 0.3507(9) 0.6725(5) 1.1296(8) 0.155(6) Uiso 0.653(12) R . P 2
O4a O 0.5179(5) 0.5767(3) 1.0445(5) 0.0954(19) Uani 0.653(12) D U P 2
C7a C 0.4119(7) 0.5868(5) 1.0454(7) 0.077(2) Uani 0.653(12) D U P 2
C10a C 0.5849(7) 0.6330(5) 1.1152(7) 0.106(3) Uani 0.653(12) D U P 2
H10a H 0.6618(7) 0.6366(5) 1.1324(7) 0.127(3) Uiso 0.653(12) R . P 2
C9a C 0.5192(8) 0.6829(5) 1.1559(7) 0.121(3) Uani 0.653(12) D U P 2
H9a H 0.5423(8) 0.7292(5) 1.2032(7) 0.146(4) Uiso 0.653(12) R . P 2
C13a C -0.0367(15) 0.7765(6) 0.6614(17) 0.143(4) Uani 0.388(10) D U P 2
H13a H -0.0462(15) 0.7976(6) 0.7194(17) 0.172(5) Uiso 0.388(10) R . P 2
C14a C -0.060(2) 0.8382(6) 0.5931(17) 0.139(6) Uani 0.388(10) D U P 2
H14a H -0.091(2) 0.8971(6) 0.5910(17) 0.166(7) Uiso 0.388(10) R . P 2
C15a C -0.0240(12) 0.7921(6) 0.5234(14) 0.145(5) Uani 0.388(10) D U P 2
H15a H -0.0224(12) 0.8145(6) 0.4632(14) 0.173(6) Uiso 0.388(10) R . P 2
O6a O 0.0092(10) 0.7036(4) 0.5649(9) 0.137(3) Uani 0.388(10) D U P 2

loop_
_atom_site_aniso_label
_atom_site_aniso_U_11
_atom_site_aniso_U_22
_atom_site_aniso_U_33
_atom_site_aniso_U_12
_atom_site_aniso_U_13
_atom_site_aniso_U_23
Ag1 0.06875(12) 0.05477(10) 0.06813(11) -0.01408(10) 0.02705(9) -0.00805(10)
Cd1 0.05766(11) 0.06238(12) 0.09504(16) -0.00942(10) 0.02043(10) 0.01189(11)
S2 0.0598(4) 0.0642(4) 0.0686(4) -0.0015(3) 0.0110(3) 0.0111(3)
P1 0.0714(4) 0.0529(4) 0.0542(4) -0.0179(3) 0.0216(3) -0.0074(3)
P2 0.0532(3) 0.0558(4) 0.0526(3) -0.0057(3) 0.0142(3) -0.0027(3)
S3 0.0567(4) 0.1059(7) 0.0941(6) -0.0148(4) 0.0016(4) 0.0227(5)
S1 0.0711(5) 0.0602(4) 0.1492(9) -0.0009(4) 0.0564(5) 0.0102(5)
O5 0.0732(14) 0.0772(15) 0.134(2) -0.0133(13) 0.0172(12) 0.0073(14)
O1 0.1026(18) 0.0904(18) 0.131(2) -0.0174(14) 0.0718(15) -0.0027(16)
O3 0.0774(15) 0.0929(17) 0.1030(17) -0.0054(11) 0.0360(11) 0.0047(14)
C21 0.0726(17) 0.0540(14) 0.0566(14) -0.0169(13) 0.0229(13) -0.0070(11)
C1 0.0545(14) 0.0632(15) 0.0769(17) -0.0066(10) 0.0193(11) 0.0079(12)
C51 0.0574(14) 0.0548(14) 0.0654(16) -0.0000(12) 0.0146(12) -0.0048(12)
C27 0.077(2) 0.084(2) 0.0684(18) -0.0331(17) 0.0305(16) -0.0262(16)
C8 0.076(5) 0.076(6) 0.061(5) -0.017(3) 0.020(3) -0.006(4)
C17 0.090(3) 0.104(3) 0.105(3) -0.016(2) 0.056(2) -0.011(2)
O4 0.087(5) 0.098(5) 0.041(3) -0.011(3) 0.016(3) 0.003(2)
C33 0.097(2) 0.0574(16) 0.0655(18) -0.0234(16) 0.0186(16) 0.0010(14)
C16 0.0693(18) 0.0672(18) 0.0780(19) -0.0152(14) 0.0266(15) -0.0064(15)
C46 0.085(2) 0.081(2) 0.086(2) -0.0123(18) 0.0360(18) -0.0253(18)
C7 0.079(5) 0.074(6) 0.040(5) -0.013(3) 0.019(2) 0.018(3)
C39 0.083(2) 0.0623(16) 0.0500(13) -0.0077(14) 0.0143(13) 0.0003(11)
C6 0.0690(16) 0.0668(16) 0.0624(14) -0.0040(11) 0.0141(10) 0.0174(11)
C49 0.095(2) 0.0569(17) 0.091(2) -0.0106(17) 0.0218(19) -0.0017(16)
C11 0.0469(14) 0.0724(19) 0.125(3) -0.0167(11) -0.0016(13) 0.0176(13)
C45 0.0556(15) 0.0829(19) 0.0552(14) -0.0042(14) 0.0168(11) 0.0098(14)
C50 0.0749(18) 0.0581(16) 0.0668(17) -0.0031(14) 0.0139(14) 0.0030(13)
C36 0.167(5) 0.130(4) 0.067(2) -0.022(4) 0.002(3) 0.028(3)
C34 0.089(2) 0.096(2) 0.0637(17) 0.011(2) 0.0061(15) 0.001(2)
C43 0.067(2) 0.116(3) 0.116(3) 0.017(2) 0.024(2) 0.009(3)
C40 0.0643(18) 0.078(2) 0.101(2) -0.0140(17) 0.0113(16) 0.009(2)
C2 0.058(5) 0.058(3) 0.089(8) 0.0001(16) 0.017(3) 0.0063(18)
C48 0.103(3) 0.0550(18) 0.117(3) -0.0037(18) 0.017(2) -0.016(2)
C47 0.109(3) 0.077(2) 0.101(3) -0.005(2) 0.039(2) -0.034(2)
C44 0.0680(19) 0.088(2) 0.090(2) 0.0064(17) 0.0180(17) -0.0106(19)
C20 0.091(2) 0.102(3) 0.084(2) -0.045(2) 0.0428(19) -0.042(2)
C22 0.080(3) 0.203(6) 0.085(3) -0.036(3) 0.010(2) 0.029(3)
C18 0.117(3) 0.136(4) 0.094(3) -0.019(3) 0.059(3) -0.032(3)
C42 0.0540(18) 0.130(4) 0.108(3) -0.005(2) 0.0232(18) 0.030(3)
C4 0.135(6) 0.056(3) 0.162(7) -0.015(3) 0.078(4) -0.001(3)
C41 0.070(2) 0.112(3) 0.115(3) -0.030(2) 0.009(2) 0.020(3)
C10 0.086(6) 0.099(7) 0.060(6) -0.004(3) 0.015(3) -0.009(4)
C32 0.203(6) 0.083(3) 0.066(2) -0.016(3) 0.030(3) 0.0005(19)
C12 0.063(2) 0.086(2) 0.176(4) -0.0130(14) -0.0122(18) 0.0341(17)
C35 0.125(4) 0.118(4) 0.070(2) 0.019(3) -0.010(2) 0.006(2)
C29 0.134(4) 0.086(3) 0.151(5) -0.001(3) 0.029(4) 0.042(3)
C3 0.106(5) 0.056(3) 0.116(5) -0.013(3) 0.050(3) -0.001(3)
O2 0.143(4) 0.057(2) 0.182(5) -0.001(2) 0.092(3) -0.001(3)
C30 0.198(6) 0.119(4) 0.108(4) -0.037(5) -0.011(4) 0.053(4)
C19 0.121(3) 0.133(4) 0.094(3) -0.043(3) 0.052(3) -0.054(3)
C38 0.097(3) 0.147(4) 0.0695(19) -0.031(3) 0.0174(18) 0.025(3)
C28 0.111(3) 0.068(2) 0.101(3) -0.0045(19) 0.031(2) 0.0155(19)
C13 0.082(5) 0.076(4) 0.162(6) -0.003(3) -0.008(3) 0.035(3)
C26 0.097(3) 0.087(3) 0.166(4) -0.031(2) 0.067(3) -0.006(3)
C9 0.073(5) 0.083(7) 0.063(5) -0.012(3) 0.018(3) -0.011(4)
C37 0.143(5) 0.205(7) 0.075(2) -0.037(4) 0.021(3) 0.050(3)
C25 0.121(4) 0.124(4) 0.188(6) -0.061(4) 0.078(4) -0.032(4)
C31 0.307(10) 0.119(5) 0.073(3) -0.046(6) 0.006(4) 0.024(3)
C14 0.120(12) 0.094(6) 0.199(9) 0.015(4) 0.001(5) 0.040(4)
C23 0.085(3) 0.264(9) 0.098(3) -0.043(4) 0.002(3) 0.007(5)
C24 0.092(3) 0.171(6) 0.140(5) -0.053(4) 0.039(3) -0.058(5)
C15 0.107(6) 0.072(4) 0.203(9) 0.006(3) -0.004(4) 0.027(3)
O6 0.099(4) 0.082(3) 0.199(6) 0.008(2) 0.010(3) 0.028(3)
C5 0.171(8) 0.060(3) 0.213(9) -0.009(3) 0.115(5) -0.002(3)
C2A 0.080(13) 0.059(4) 0.091(16) -0.004(2) 0.039(8) 0.003(3)
C4A 0.159(13) 0.047(5) 0.193(14) -0.002(3) 0.119(7) 0.003(4)
C3A 0.125(9) 0.055(5) 0.159(12) -0.003(3) 0.088(6) 0.004(3)
O2A 0.126(7) 0.051(4) 0.147(8) -0.011(3) 0.089(5) 0.002(4)
C5A 0.212(12) 0.049(5) 0.256(14) -0.006(4) 0.176(8) 0.006(4)
C8a 0.100(5) 0.163(9) 0.106(7) -0.003(3) 0.005(3) -0.049(5)
O4a 0.080(3) 0.091(3) 0.099(4) -0.012(2) 0.0055(19) -0.009(2)
C7a 0.082(3) 0.078(4) 0.061(4) -0.001(2) 0.0079(18) 0.012(2)
C10a 0.101(4) 0.103(6) 0.097(5) -0.015(3) 0.006(3) -0.007(3)
C9a 0.116(6) 0.141(7) 0.084(5) -0.005(4) -0.003(3) -0.027(4)
C13a 0.093(9) 0.088(5) 0.213(10) -0.007(3) -0.006(5) 0.046(3)
C14a 0.067(9) 0.097(7) 0.212(12) -0.012(4) -0.016(6) 0.053(4)
C15a 0.087(8) 0.097(7) 0.212(10) -0.001(5) -0.007(5) 0.064(4)
O6a 0.090(6) 0.091(5) 0.198(7) -0.011(4) -0.001(3) 0.059(3)

loop_
_atom_type_symbol
_atom_type_scat_dispersion_real
_atom_type_scat_dispersion_imag
_atom_type_scat_Cromer_Mann_a1
_atom_type_scat_Cromer_Mann_a2
_atom_type_scat_Cromer_Mann_a3
_atom_type_scat_Cromer_Mann_a4
_atom_type_scat_Cromer_Mann_b1
_atom_type_scat_Cromer_Mann_b2
_atom_type_scat_Cromer_Mann_b3
_atom_type_scat_Cromer_Mann_b4
_atom_type_scat_Cromer_Mann_c
_atom_type_scat_source
_atom_type_scat_dispersion_source
Ag -0.89710 1.10150 19.28080 16.68850 4.80450 1.04630 0.64460 7.47260 24.66050 99.81560 5.17900 'International Tables Volume C Table 6.1.1.4 (pp. 500-502)' 'Brennan, Cowan, Rev. Sci. Instrum., 1992, 63, 850'
C 0.00330 0.00160 2.31000 1.02000 1.58860 0.86500 20.84390 10.20750 0.56870 51.65120 0.21560 'International Tables Volume C Table 6.1.1.4 (pp. 500-502)' 'Brennan, Cowan, Rev. Sci. Instrum., 1992, 63, 850'
Cd -0.80750 1.20240 19.22140 17.64440 4.46100 1.60290 0.59460 6.90890 24.70080 87.48250 5.06940 'International Tables Volume C Table 6.1.1.4 (pp. 500-502)' 'Brennan, Cowan, Rev. Sci. Instrum., 1992, 63, 850'
H 0.00000 0.00000 0.49300 0.32291 0.14019 0.04081 10.51090 26.12570 3.14236 57.79970 0.00304 'International Tables Volume C Table 6.1.1.4 (pp. 500-502)' 'Brennan, Cowan, Rev. Sci. Instrum., 1992, 63, 850'
O 0.01060 0.00600 3.04850 2.28680 1.54630 0.86700 13.27710 5.70110 0.32390 32.90890 0.25080 'International Tables Volume C Table 6.1.1.4 (pp. 500-502)' 'Brennan, Cowan, Rev. Sci. Instrum., 1992, 63, 850'
P 0.10230 0.09420 6.43450 4.17910 1.78000 1.49080 1.90670 27.15700 0.52600 68.16450 1.11490 'International Tables Volume C Table 6.1.1.4 (pp. 500-502)' 'Brennan, Cowan, Rev. Sci. Instrum., 1992, 63, 850'
S 0.12460 0.12340 6.90530 5.20340 1.43790 1.58630 1.46790 22.21510 0.25360 56.17200 0.86690 'International Tables Volume C Table 6.1.1.4 (pp. 500-502)' 'Brennan, Cowan, Rev. Sci. Instrum., 1992, 63, 850'

loop_
_geom_angle_atom_site_label_1
_geom_angle_atom_site_label_2
_geom_angle_atom_site_label_3
_geom_angle
_geom_angle_site_symmetry_1
_geom_angle_site_symmetry_3
_geom_angle_publ_flag
P1 Ag1 S2 116.19(2) . . y
P2 Ag1 S2 104.15(2) . . y
P2 Ag1 P1 125.36(2) . . y
S3 Ag1 S2 90.81(2) . . y
S3 Ag1 P1 116.98(3) . . y
S3 Ag1 P2 96.64(3) . . y
S3 Cd1 S2 97.93(3) . . y
S1 Cd1 S2 130.49(3) . . y
S1 Cd1 S3 128.45(4) . . y
O5 Cd1 S2 118.28(6) . . y
O5 Cd1 S3 60.59(8) . . y
O5 Cd1 S1 101.13(7) . . y
O1 Cd1 S2 93.47(6) . . y
O1 Cd1 S3 107.55(7) . . y
O1 Cd1 S1 59.96(5) . . y
O1 Cd1 O5 146.55(9) . . y
O3 Cd1 S2 61.13(5) . . y
O3 Cd1 S3 117.10(6) . . y
O3 Cd1 S1 103.12(6) . . y
O3 Cd1 O5 78.21(9) . . y
O3 Cd1 O1 130.42(9) . . y
Cd1 S2 Ag1 85.86(2) . . ?
C6 S2 Ag1 101.80(10) . . ?
C6 S2 Cd1 82.16(9) . . ?
C21 P1 Ag1 116.46(9) . . ?
C27 P1 Ag1 114.26(12) . . ?
C27 P1 C21 104.24(13) . . ?
C33 P1 Ag1 112.86(10) . . ?
C33 P1 C21 104.12(16) . . ?
C33 P1 C27 103.51(16) . . ?
C51 P2 Ag1 120.83(10) . . ?
C39 P2 Ag1 113.22(11) . . ?
C39 P2 C51 101.41(13) . . ?
C45 P2 Ag1 110.35(10) . . ?
C45 P2 C51 104.10(14) . . ?
C45 P2 C39 105.48(15) . . ?
Cd1 S3 Ag1 83.22(3) . . ?
C11 S3 Ag1 102.66(10) . . ?
C11 S3 Cd1 82.61(11) . . ?
C1 S1 Cd1 88.33(8) . . ?
C11 O5 Cd1 96.0(2) . . ?
C1 O1 Cd1 89.12(19) . . ?
C6 O3 Cd1 95.0(2) . . ?
C16 C21 P1 116.8(2) . . ?
C20 C21 P1 124.3(2) . . ?
C20 C21 C16 118.8(3) . . ?
O1 C1 S1 122.4(2) . . ?
C2 C1 S1 116.5(3) . . ?
C2 C1 O1 121.0(4) . . ?
C2A C1 S1 115.9(4) . . ?
C2A C1 O1 121.7(4) . . ?
C2A C1 C2 3.2(17) . . ?
C46 C51 P2 121.2(2) . . ?
C50 C51 P2 120.4(2) . . ?
C50 C51 C46 118.4(3) . . ?
C22 C27 P1 117.0(3) . . ?
C26 C27 P1 124.2(3) . . ?
C26 C27 C22 118.8(4) . . ?
C7 C8 H8 125.8(5) . . ?
C9 C8 H8 125.8(6) . . ?
C9 C8 C7 108.5(8) . . ?
C16 C17 H17 120.1(2) . . ?
C18 C17 H17 120.1(2) . . ?
C18 C17 C16 119.8(4) . . ?
C10 O4 C7 109.5(8) . . ?
C32 C33 P1 117.7(3) . . ?
C28 C33 P1 123.8(3) . . ?
C28 C33 C32 118.5(4) . . ?
C17 C16 C21 120.8(3) . . ?
H16 C16 C21 119.61(18) . . ?
H16 C16 C17 119.6(2) . . ?
H46 C46 C51 119.9(2) . . ?
C47 C46 C51 120.1(4) . . ?
C47 C46 H46 119.9(3) . . ?
O4 C7 C8 107.2(8) . . ?
C6 C7 C8 133.2(8) . . ?
C6 C7 O4 119.5(9) . . ?
C34 C39 P2 117.0(3) . . ?
C38 C39 P2 124.1(3) . . ?
C38 C39 C34 118.8(3) . . ?
O3 C6 S2 121.5(3) . . ?
C7 C6 S2 118.4(5) . . ?
C7 C6 O3 120.0(5) . . ?
C7a C6 S2 119.0(4) . . ?
C7a C6 O3 119.5(4) . . ?
C7a C6 C7 5.7(8) . . ?
C50 C49 H49 119.9(2) . . ?
C48 C49 H49 119.9(2) . . ?
C48 C49 C50 120.1(4) . . ?
O5 C11 S3 120.4(3) . . ?
C12 C11 S3 121.2(3) . . ?
C12 C11 O5 118.4(4) . . ?
C40 C45 P2 118.1(3) . . ?
C44 C45 P2 124.0(3) . . ?
C44 C45 C40 117.7(3) . . ?
C49 C50 C51 120.7(3) . . ?
H50 C50 C51 119.64(18) . . ?
H50 C50 C49 119.6(2) . . ?
C35 C36 H36 120.1(3) . . ?
C37 C36 H36 120.1(3) . . ?
C37 C36 C35 119.9(4) . . ?
H34 C34 C39 119.5(2) . . ?
C35 C34 C39 121.1(4) . . ?
C35 C34 H34 119.5(3) . . ?
C44 C43 H43 119.8(2) . . ?
C42 C43 H43 119.8(2) . . ?
C42 C43 C44 120.5(4) . . ?
H40 C40 C45 119.3(2) . . ?
C41 C40 C45 121.5(4) . . ?
C41 C40 H40 119.3(3) . . ?
C3 C2 C1 135.5(5) . . ?
O2 C2 C1 113.7(5) . . ?
O2 C2 C3 110.6(5) . . ?
H48 C48 C49 120.0(2) . . ?
C47 C48 C49 120.0(3) . . ?
C47 C48 H48 120.0(2) . . ?
C48 C47 C46 120.6(4) . . ?
H47 C47 C46 119.7(3) . . ?
H47 C47 C48 119.7(2) . . ?
C43 C44 C45 120.4(3) . . ?
H44 C44 C45 119.82(19) . . ?
H44 C44 C43 119.8(2) . . ?
H20 C20 C21 119.88(19) . . ?
C19 C20 C21 120.2(3) . . ?
C19 C20 H20 119.9(2) . . ?
H22 C22 C27 120.3(2) . . ?
C23 C22 C27 119.3(5) . . ?
C23 C22 H22 120.3(3) . . ?
H18 C18 C17 119.9(2) . . ?
C19 C18 C17 120.2(4) . . ?
C19 C18 H18 119.9(2) . . ?
H42 C42 C43 120.2(2) . . ?
C41 C42 C43 119.7(3) . . ?
C41 C42 H42 120.2(2) . . ?
C3 C4 H4 127.0(4) . . ?
C5 C4 H4 127.0(3) . . ?
C5 C4 C3 105.9(5) . . ?
C42 C41 C40 120.2(4) . . ?
H41 C41 C40 119.9(3) . . ?
H41 C41 C42 119.9(2) . . ?
H10 C10 O4 126.3(5) . . ?
C9 C10 O4 107.3(7) . . ?
C9 C10 H10 126.3(5) . . ?
H32 C32 C33 119.9(3) . . ?
C31 C32 C33 120.2(5) . . ?
C31 C32 H32 119.9(4) . . ?
C13 C12 C11 133.8(5) . . ?
O6 C12 C11 117.6(5) . . ?
O6 C12 C13 108.5(5) . . ?
C13a C12 C11 155.8(13) . . ?
C13a C12 C13 68.5(12) . . ?
C13a C12 O6 40.5(12) . . ?
O6a C12 C11 108.5(4) . . ?
O6a C12 C13 26.8(4) . . ?
O6a C12 O6 133.6(5) . . ?
O6a C12 C13a 94.8(13) . . ?
C34 C35 C36 119.7(5) . . ?
H35 C35 C36 120.2(3) . . ?
H35 C35 C34 120.2(3) . . ?
C30 C29 H29 120.4(3) . . ?
C28 C29 H29 120.4(3) . . ?
C28 C29 C30 119.2(5) . . ?
C4 C3 C2 108.1(6) . . ?
H3 C3 C2 125.9(3) . . ?
H3 C3 C4 125.9(4) . . ?
C5 O2 C2 104.1(5) . . ?
H30 C30 C29 119.5(3) . . ?
C31 C30 C29 121.0(5) . . ?
C31 C30 H30 119.5(4) . . ?
C18 C19 C20 120.1(4) . . ?
H19 C19 C20 119.9(2) . . ?
H19 C19 C18 119.9(2) . . ?
H38 C38 C39 119.8(2) . . ?
C37 C38 C39 120.4(4) . . ?
C37 C38 H38 119.8(3) . . ?
C29 C28 C33 120.6(4) . . ?
H28 C28 C33 119.7(2) . . ?
H28 C28 C29 119.7(3) . . ?
H13 C13 C12 125.0(4) . . ?
C14 C13 C12 110.0(7) . . ?
C14 C13 H13 125.0(6) . . ?
H26 C26 C27 120.1(3) . . ?
C25 C26 C27 119.7(5) . . ?
C25 C26 H26 120.1(4) . . ?
C10 C9 C8 107.4(7) . . ?
H9 C9 C8 126.3(6) . . ?
H9 C9 C10 126.3(5) . . ?
C38 C37 C36 120.1(5) . . ?
H37 C37 C36 120.0(3) . . ?
H37 C37 C38 120.0(3) . . ?
H25 C25 C26 119.6(4) . . ?
C24 C25 C26 120.8(5) . . ?
C24 C25 H25 119.6(3) . . ?
C30 C31 C32 120.5(6) . . ?
H31 C31 C32 119.7(4) . . ?
H31 C31 C30 119.7(4) . . ?
H14 C14 C13 126.3(6) . . ?
C15 C14 C13 107.5(8) . . ?
C15 C14 H14 126.3(4) . . ?
H23 C23 C22 119.8(3) . . ?
C24 C23 C22 120.4(6) . . ?
C24 C23 H23 119.8(4) . . ?
C23 C24 C25 120.9(5) . . ?
H24 C24 C25 119.6(3) . . ?
H24 C24 C23 119.6(4) . . ?
H15 C15 C14 125.7(4) . . ?
O6 C15 C14 108.6(7) . . ?
O6 C15 H15 125.7(5) . . ?
C15 O6 C12 105.5(6) . . ?
O2 C5 C4 111.0(5) . . ?
H5 C5 C4 124.5(3) . . ?
H5 C5 O2 124.5(4) . . ?
C3A C2A C1 133.4(7) . . ?
O2A C2A C1 117.1(6) . . ?
O2A C2A C3A 109.4(6) . . ?
C3A C4A H4A 125.7(4) . . ?
C5A C4A H4A 125.7(4) . . ?
C5A C4A C3A 108.7(6) . . ?
C4A C3A C2A 106.6(6) . . ?
H3A C3A C2A 126.7(5) . . ?
H3A C3A C4A 126.7(4) . . ?
C5A O2A C2A 107.4(5) . . ?
O2A C5A C4A 107.8(6) . . ?
H5A C5A C4A 126.1(4) . . ?
H5A C5A O2A 126.1(5) . . ?
C7a C8a H8a 125.6(5) . . ?
C9a C8a H8a 125.6(5) . . ?
C9a C8a C7a 108.9(7) . . ?
C10a O4a C7a 108.6(6) . . ?
C8a C7a C6 131.8(7) . . ?
O4a C7a C6 120.5(6) . . ?
O4a C7a C8a 107.4(6) . . ?
H10a C10a O4a 126.0(4) . . ?
C9a C10a O4a 107.9(6) . . ?
C9a C10a H10a 126.0(4) . . ?
C10a C9a C8a 107.0(6) . . ?
H9a C9a C8a 126.5(5) . . ?
H9a C9a C10a 126.5(4) . . ?
H13a C13a C12 113.6(13) . . ?
C14a C13a C12 133(2) . . ?
C14a C13a H13a 113.6(12) . . ?
H14a C14a C13a 129.9(12) . . ?
C15a C14a C13a 100.2(14) . . ?
C15a C14a H14a 129.9(8) . . ?
H15a C15a C14a 127.9(7) . . ?
O6a C15a C14a 104.2(14) . . ?
O6a C15a H15a 127.9(10) . . ?
C15a O6a C12 107.5(11) . . ?

loop_
_geom_bond_atom_site_label_1
_geom_bond_atom_site_label_2
_geom_bond_distance
_geom_bond_site_symmetry_2
_geom_bond_publ_flag
Ag1 S2 2.6792(7) . y
Ag1 P1 2.4646(7) . y
Ag1 P2 2.4866(7) . y
Ag1 S3 2.8072(9) . y
Cd1 S2 2.5892(8) . y
Cd1 S3 2.5915(10) . y
Cd1 S1 2.4705(8) . y
Cd1 O5 2.526(3) . y
Cd1 O1 2.722(3) . y
Cd1 O3 2.537(3) . y
S2 C6 1.741(3) . ?
P1 C21 1.816(3) . ?
P1 C27 1.824(3) . ?
P1 C33 1.815(3) . ?
P2 C51 1.817(3) . ?
P2 C39 1.835(3) . ?
P2 C45 1.827(3) . ?
S3 C11 1.729(4) . ?
S1 C1 1.725(3) . ?
O5 C11 1.2331(14) . ?
O1 C1 1.2336(14) . ?
O3 C6 1.2344(14) . ?
C21 C16 1.375(4) . ?
C21 C20 1.387(4) . ?
C1 C2 1.464(6) . ?
C1 C2A 1.442(7) . ?
C51 C46 1.403(4) . ?
C51 C50 1.379(4) . ?
C27 C22 1.379(6) . ?
C27 C26 1.377(5) . ?
C8 H8 0.9300 . ?
C8 C7 1.370(8) . ?
C8 C9 1.386(8) . ?
C17 H17 0.9300 . ?
C17 C16 1.387(5) . ?
C17 C18 1.366(6) . ?
O4 C7 1.371(8) . ?
O4 C10 1.365(8) . ?
C33 C32 1.383(5) . ?
C33 C28 1.374(5) . ?
C16 H16 0.9300 . ?
C46 H46 0.9300 . ?
C46 C47 1.374(5) . ?
C7 C6 1.485(11) . ?
C39 C34 1.378(5) . ?
C39 C38 1.375(5) . ?
C6 C7a 1.419(8) . ?
C49 H49 0.9300 . ?
C49 C50 1.383(4) . ?
C49 C48 1.371(6) . ?
C11 C12 1.459(5) . ?
C45 C40 1.368(5) . ?
C45 C44 1.375(5) . ?
C50 H50 0.9300 . ?
C36 H36 0.9300 . ?
C36 C35 1.377(8) . ?
C36 C37 1.370(8) . ?
C34 H34 0.9300 . ?
C34 C35 1.379(5) . ?
C43 H43 0.9300 . ?
C43 C44 1.405(6) . ?
C43 C42 1.348(6) . ?
C40 H40 0.9300 . ?
C40 C41 1.388(5) . ?
C2 C3 1.346(6) . ?
C2 O2 1.376(6) . ?
C48 H48 0.9300 . ?
C48 C47 1.367(6) . ?
C47 H47 0.9300 . ?
C44 H44 0.9300 . ?
C20 H20 0.9300 . ?
C20 C19 1.382(5) . ?
C22 H22 0.9300 . ?
C22 C23 1.394(7) . ?
C18 H18 0.9300 . ?
C18 C19 1.372(6) . ?
C42 H42 0.9300 . ?
C42 C41 1.354(6) . ?
C4 H4 0.9300 . ?
C4 C3 1.377(6) . ?
C4 C5 1.364(7) . ?
C41 H41 0.9300 . ?
C10 H10 0.9300 . ?
C10 C9 1.384(8) . ?
C32 H32 0.9300 . ?
C32 C31 1.387(7) . ?
C12 C13 1.318(8) . ?
C12 O6 1.442(6) . ?
C12 C13a 1.123(11) . ?
C12 O6a 1.520(14) . ?
C35 H35 0.9300 . ?
C29 H29 0.9300 . ?
C29 C30 1.362(8) . ?
C29 C28 1.400(6) . ?
C3 H3 0.9300 . ?
O2 C5 1.379(6) . ?
C30 H30 0.9300 . ?
C30 C31 1.342(10) . ?
C19 H19 0.9300 . ?
C38 H38 0.9300 . ?
C38 C37 1.389(6) . ?
C28 H28 0.9300 . ?
C13 H13 0.9300 . ?
C13 C14 1.376(7) . ?
C26 H26 0.9300 . ?
C26 C25 1.396(7) . ?
C9 H9 0.9300 . ?
C37 H37 0.9300 . ?
C25 H25 0.9300 . ?
C25 C24 1.314(8) . ?
C31 H31 0.9300 . ?
C14 H14 0.9300 . ?
C14 C15 1.387(8) . ?
C23 H23 0.9300 . ?
C23 C24 1.353(8) . ?
C24 H24 0.9300 . ?
C15 H15 0.9300 . ?
C15 O6 1.378(7) . ?
C5 H5 0.9300 . ?
C2A C3A 1.383(6) . ?
C2A O2A 1.380(6) . ?
C4A H4A 0.9300 . ?
C4A C3A 1.389(6) . ?
C4A C5A 1.385(6) . ?
C3A H3A 0.9300 . ?
O2A C5A 1.386(5) . ?
C5A H5A 0.9300 . ?
C8a H8a 0.9300 . ?
C8a C7a 1.355(7) . ?
C8a C9a 1.374(8) . ?
O4a C7a 1.357(6) . ?
O4a C10a 1.367(6) . ?
C10a H10a 0.9300 . ?
C10a C9a 1.361(7) . ?
C9a H9a 0.9300 . ?
C13a H13a 0.9300 . ?
C13a C14a 1.28(2) . ?
C14a H14a 0.9300 . ?
C14a C15a 1.39(2) . ?
C15a H15a 0.9300 . ?
C15a O6a 1.408(11) . ?

loop_
_geom_torsion_atom_site_label_1
_geom_torsion_atom_site_label_2
_geom_torsion_atom_site_label_3
_geom_torsion_atom_site_label_4
_geom_torsion
_geom_torsion_site_symmetry_1
_geom_torsion_site_symmetry_2
_geom_torsion_site_symmetry_3
_geom_torsion_site_symmetry_4
_geom_torsion_publ_flag
Cd1 O5 C11 S3 6.41(14) . . . . ?
Cd1 O5 C11 C12 -171.48(19) . . . . ?
Cd1 O1 C1 S1 3.65(18) . . . . ?
Cd1 O1 C1 C2 -173.2(7) . . . . ?
Cd1 O1 C1 C2A -176.8(14) . . . . ?
Cd1 O3 C6 S2 -5.01(15) . . . . ?
Cd1 O3 C6 C7 170.6(6) . . . . ?
Cd1 O3 C6 C7a 177.1(4) . . . . ?
S2 C6 C7 C8 -11.4(8) . . . . ?
S2 C6 C7 O4 171.2(6) . . . . ?
S2 C6 C7a C8a 171.7(7) . . . . ?
S2 C6 C7a O4a -0.6(4) . . . . ?
P1 C21 C16 C17 -175.5(3) . . . . ?
P1 C21 C20 C19 175.4(4) . . . . ?
P1 C27 C22 C23 -178.8(4) . . . . ?
P1 C27 C26 C25 179.1(4) . . . . ?
P1 C33 C32 C31 179.5(5) . . . . ?
P1 C33 C28 C29 -179.4(4) . . . . ?
P2 C51 C46 C47 178.6(3) . . . . ?
P2 C51 C50 C49 -178.4(3) . . . . ?
P2 C39 C34 C35 -177.2(3) . . . . ?
P2 C39 C38 C37 176.7(4) . . . . ?
P2 C45 C40 C41 178.3(3) . . . . ?
P2 C45 C44 C43 -175.6(3) . . . . ?
S3 C11 C12 C13 -4.8(6) . . . . ?
S3 C11 C12 O6 -179.4(4) . . . . ?
S3 C11 C12 C13a -158(2) . . . . ?
S3 C11 C12 O6a 6.0(5) . . . . ?
S1 C1 C2 C3 -0.9(7) . . . . ?
S1 C1 C2 O2 175.2(7) . . . . ?
S1 C1 C2A C3A -176.8(12) . . . . ?
S1 C1 C2A O2A -0.2(7) . . . . ?
O5 C11 C12 C13 173.1(6) . . . . ?
O5 C11 C12 O6 -1.5(4) . . . . ?
O5 C11 C12 C13a 20(2) . . . . ?
O5 C11 C12 O6a -176.1(5) . . . . ?
O1 C1 C2 C3 176.1(8) . . . . ?
O1 C1 C2 O2 -7.8(6) . . . . ?
O1 C1 C2A C3A 3.7(16) . . . . ?
O1 C1 C2A O2A -179.7(14) . . . . ?
O3 C6 C7 C8 172.8(8) . . . . ?
O3 C6 C7 O4 -4.5(5) . . . . ?
O3 C6 C7a C8a -10.4(7) . . . . ?
O3 C6 C7a O4a 177.3(5) . . . . ?
C21 C16 C17 C18 -1.3(4) . . . . ?
C21 C20 C19 C18 1.1(5) . . . . ?
C1 C2 C3 C4 -179.9(13) . . . . ?
C1 C2 O2 C5 -179.6(9) . . . . ?
C1 C2A C3A C4A 176.0(18) . . . . ?
C1 C2A O2A C5A -177.0(15) . . . . ?
C51 C46 C47 C48 -0.4(5) . . . . ?
C51 C50 C49 C48 -0.0(4) . . . . ?
C27 C22 C23 C24 -0.3(6) . . . . ?
C27 C26 C25 C24 -0.5(6) . . . . ?
C8 C7 O4 C10 3.9(11) . . . . ?
C8 C7 C6 C7a 86(4) . . . . ?
C8 C9 C10 O4 1.9(9) . . . . ?
C17 C18 C19 C20 -0.5(6) . . . . ?
O4 C7 C6 C7a -91(4) . . . . ?
C33 C32 C31 C30 0.9(7) . . . . ?
C33 C28 C29 C30 -1.0(6) . . . . ?
C46 C47 C48 C49 1.5(5) . . . . ?
C7 C6 C7a C8a 86(7) . . . . ?
C7 C6 C7a O4a -86(7) . . . . ?
C39 C34 C35 C36 -1.7(5) . . . . ?
C39 C38 C37 C36 2.6(6) . . . . ?
C6 C7a C8a C9a -173.1(9) . . . . ?
C6 C7a O4a C10a 176.5(7) . . . . ?
C11 C12 C13 C14 -174.4(10) . . . . ?
C11 C12 O6 C15 176.9(6) . . . . ?
C11 C12 C13a C14a 171(3) . . . . ?
C11 C12 O6a C15a -175.8(7) . . . . ?
C45 C40 C41 C42 -3.1(5) . . . . ?
C45 C44 C43 C42 -1.9(5) . . . . ?
C43 C42 C41 C40 0.6(5) . . . . ?
C2 C3 C4 C5 -3.6(10) . . . . ?
C2 O2 C5 C4 0.2(9) . . . . ?
C22 C23 C24 C25 -0.3(8) . . . . ?
C32 C31 C30 C29 -1.8(10) . . . . ?
C12 C13 C14 C15 -1.9(8) . . . . ?
C12 O6 C15 C14 -2.1(9) . . . . ?
C12 C13a C14a C15a -8(2) . . . . ?
C12 O6a C15a C14a -1.1(13) . . . . ?
C13 C14 C15 O6 2.5(12) . . . . ?
C26 C25 C24 C23 0.7(8) . . . . ?
C2A C3A C4A C5A 0.8(19) . . . . ?
C2A O2A C5A C4A 0.1(16) . . . . ?
C8a C7a O4a C10a 2.4(8) . . . . ?
C8a C9a C10a O4a 3.9(8) . . . . ?
C13a C14a C15a O6a 3.6(16) . . . . ?

loop_
_restr_distance_atom_site_label_1
_restr_distance_atom_site_label_2
_restr_distance_site_symmetry_2
_restr_distance_target
_restr_distance_target_weight_param
_restr_distance_diff
C8 C7 1 1.3900 0.0100 0.0202
O4 C10 1 1.3900 0.0100 0.0253
C7 O4 1 1.3900 0.0100 0.0193
C2 C3 1 1.3900 0.0100 0.0445
C4 C5 1 1.3900 0.0100 0.0263
C10 C9 1 1.3900 0.0100 0.0062
C12 C13 1 1.3900 0.0100 0.0719
C3 C4 1 1.3900 0.0100 0.0128
O2 C2 1 1.3900 0.0100 0.0139
C13 C14 1 1.3900 0.0100 0.0135
C9 C8 1 1.3900 0.0100 0.0040
C14 C15 1 1.3900 0.0100 0.0030
C15 O6 1 1.3900 0.0100 0.0116
O6 C12 1 1.3900 0.0100 -0.0521
C5 O2 1 1.3900 0.0100 0.0110
C2A C3A 1 1.3900 0.0100 0.0069
C2A O2A 1 1.3900 0.0100 0.0103
C4A C3A 1 1.3900 0.0100 0.0014
C4A C5A 1 1.3900 0.0100 0.0046
C3A C2A 1 1.3900 0.0100 0.0069
C3A C4A 1 1.3900 0.0100 0.0014
O2A C2A 1 1.3900 0.0100 0.0103
O2A C5A 1 1.3900 0.0100 0.0040
C5A C4A 1 1.3900 0.0100 0.0046
C5A O2A 1 1.3900 0.0100 0.0040
C8a C7a 1 1.3900 0.0100 0.0351
O4a C10a 1 1.3900 0.0100 0.0230
C7a O4a 1 1.3900 0.0100 0.0333
C10a C9a 1 1.3900 0.0100 0.0294
C9a C8a 1 1.3900 0.0100 0.0158

loop_
_restr_equal_distance_atom_site_label_1
_restr_equal_distance_atom_site_label_2
_restr_equal_distance_site_symmetry_2
_restr_equal_distance_class_id
O5 C11 1 33
O1 C1 1 33
O3 C6 1 33
C1 C2 1 1
C1 C3 1 12
C1 O2 1 13
C1 C2A 1 1
C1 C3A 1 12
C1 O2A 1 13
C8 O4 1 6
C8 O4 1 20
C8 C7 1 2
C8 C6 1 8
C8 C10 1 10
C8 C9 1 4
O4 C7 1 23
O4 C6 1 27
O4 C10 1 24
O4 C9 1 20
O4 C9 1 28
C7 C6 1 25
C7 C10 1 29
C7 C10 1 20
C7 C9 1 30
C2 C4 1 19
C2 C4 1 14
C2 C3 1 3
C2 O2 1 5
C2 C5 1 15
C4 C3 1 7
C4 O2 1 16
C4 O2 1 19
C4 C5 1 9
C10 C8 1 20
C10 C9 1 26
C12 C13 1 34
C12 C14 1 39
C12 C14 1 21
C12 C15 1 40
C12 O6 1 35
C12 C13a 1 34
C12 C14a 1 39
C12 C15a 1 40
C12 O6a 1 35
C3 O2 1 17
C3 C5 1 19
C3 C5 1 18
O2 C3 1 19
O2 C5 1 11
C13 C14 1 36
C13 C15 1 41
C13 C15 1 21
C9 C7 1 20
C14 C15 1 37
C14 O6 1 21
C14 O6 1 42
C15 C12 1 21
C15 O6 1 38
O6 C13 1 21
C5 C2 1 19
C2A C4A 1 32
C2A C4A 1 14
C2A C3A 1 3
C2A O2A 1 5
C2A C5A 1 15
C2A C5A 1 22
C4A C2A 1 22
C4A C3A 1 7
C4A O2A 1 32
C4A O2A 1 16
C4A C5A 1 9
C3A O2A 1 17
C3A O2A 1 22
C3A C5A 1 18
C3A C5A 1 32
O2A C4A 1 22
O2A C3A 1 32
O2A C5A 1 11
C5A C2A 1 32
C5A C3A 1 22
C8a C6 1 8
C8a O4a 1 6
C8a O4a 1 31
C8a C7a 1 2
C8a C10a 1 10
C8a C9a 1 4
O4a C6 1 27
O4a C7a 1 23
O4a C10a 1 24
O4a C9a 1 31
O4a C9a 1 28
C7a C6 1 25
C7a C10a 1 31
C7a C10a 1 29
C7a C9a 1 30
C10a C8a 1 31
C10a C9a 1 26
C9a C7a 1 31
C13a C14a 1 36
C13a C15a 1 41
C14a C15a 1 37
C14a O6a 1 42
C15a O6a 1 38

loop_
_restr_equal_distance_class_class_id
_restr_equal_distance_class_target_weight_param
_restr_equal_distance_class_average
_restr_equal_distance_class_esd
_restr_equal_distance_class_diff_max
1 0.0200 1.4532 0.0111 0.0111
2 0.0200 1.3624 0.0074 0.0074
3 0.0200 1.3643 0.0188 0.0188
4 0.0200 1.3801 0.0059 0.0059
5 0.0200 1.3779 0.0018 0.0018
6 0.0400 2.1953 0.0101 0.0101
7 0.0200 1.3829 0.0057 0.0057
8 0.0400 2.5765 0.0445 0.0445
9 0.0200 1.3745 0.0108 0.0108
10 0.0400 2.2156 0.0168 0.0168
11 0.0200 1.3825 0.0035 0.0035
12 0.0400 2.5979 0.0032 0.0032
13 0.0400 2.3935 0.0143 0.0143
14 0.0400 2.2137 0.0092 0.0092
15 0.0400 2.2006 0.0283 0.0283
16 0.0400 2.2504 0.0106 0.0106
17 0.0400 2.2467 0.0085 0.0085
18 0.0400 2.2212 0.0329 0.0329
19 0.0200 2.2129 0.0325 0.0481
20 0.0200 2.2243 0.0123 0.0189
21 0.0200 2.2333 0.0146 0.0264
22 0.0200 2.2402 0.0130 0.0173
23 0.0200 1.3637 0.0070 0.0070
24 0.0200 1.3658 0.0012 0.0012
25 0.0200 1.4520 0.0331 0.0331
26 0.0200 1.3722 0.0116 0.0116
27 0.0400 2.4389 0.0292 0.0292
28 0.0400 2.2096 0.0043 0.0043
29 0.0400 2.2230 0.0108 0.0108
30 0.0400 2.2281 0.0078 0.0078
31 0.0200 2.2044 0.0119 0.0191
32 0.0200 2.2402 0.0130 0.0173
33 0.0010 1.2337 0.0005 0.0007
34 0.0200 1.2203 0.0978 0.0978
35 0.0200 1.4811 0.0390 0.0390
36 0.0200 1.3307 0.0458 0.0458
37 0.0200 1.3872 0.0002 0.0002
38 0.0200 1.3932 0.0148 0.0148
39 0.0400 2.2073 0.0005 0.0005
40 0.0400 2.3037 0.0589 0.0589
41 0.0400 2.1399 0.0884 0.0884
42 0.0400 2.2255 0.0202 0.0202

loop_
_restr_chirality_atom_site_label_1
_restr_chirality_atom_site_label_2
_restr_chirality_atom_site_label_3
_restr_chirality_atom_site_label_4
_restr_chirality_site_symmetry_1
_restr_chirality_site_symmetry_2
_restr_chirality_site_symmetry_3
_restr_chirality_site_symmetry_4
_restr_chirality_volume_target
_restr_chirality_weight_param
_restr_chirality_diff
C8 C9 O4 C7 1 1 1 1 0.0000 0.1000 0.1101
C2 C4 C3 O2 1 1 1 1 0.0000 0.1000 -0.1556
C4 C3 O2 C5 1 1 1 1 0.0000 0.1000 -0.0866
C10 C8 C9 O4 1 1 1 1 0.0000 0.1000 -0.0775
C12 C14 C13 O6 1 1 1 1 0.0000 0.1000 -0.0240
C14 C13 O6 C15 1 1 1 1 0.0000 0.1000 -0.1045
C2A C4A C3A O2A 1 1 1 1 0.0000 0.1000 0.0321
C4A C3A O2A C5A 1 1 1 1 0.0000 0.1000 0.0257
C3A C4A O2A C2A 1 1 1 1 0.0000 0.1000 0.0321
C5A C3A C4A O2A 1 1 1 1 0.0000 0.1000 0.0257
C8a C9a O4a C7a 1 1 1 1 0.0000 0.1000 0.0001
C10a C8a C9a O4a 1 1 1 1 0.0000 0.1000 -0.1579

loop_
_restr_rigu_atom_site_label_1
_restr_rigu_atom_site_label_2
_restr_rigu_target_weight_param
_restr_rigu_u13_diff
_restr_rigu_u23_diff
_restr_rigu_u33_diff
S2 O3 0.004000 0.004863 -0.008870 -0.004089
S2 O3 0.004000 0.004863 -0.008870 -0.004089
S2 C7 0.004000 0.007596 -0.018533 0.005272
S2 C6 0.004000 0.006749 -0.004343 -0.003502
S2 C6 0.004000 0.006749 -0.004343 -0.003502
S2 C7a 0.004000 0.006615 -0.008010 -0.001572
S3 O5 0.004000 -0.028429 0.013049 -0.007372
S3 O5 0.004000 -0.028429 0.013049 -0.007372
S3 C11 0.004000 -0.022610 0.018823 0.006217
S3 C11 0.004000 -0.022610 0.018823 0.006217
S3 C12 0.004000 0.018353 0.035034 0.005227
S3 C12 0.004000 0.018353 0.035034 0.005227
S1 O1 0.004000 -0.035699 0.012988 -0.003671
S1 O1 0.004000 -0.035699 0.012988 -0.003671
S1 C1 0.004000 -0.019606 -0.003449 -0.002333
S1 C1 0.004000 -0.019606 -0.003449 -0.002333
S1 C2 0.004000 -0.002629 -0.005574 0.003569
S1 C2A 0.004000 -0.006683 -0.014100 0.003623
O5 C11 0.004000 -0.014434 -0.002900 0.001612
O5 C11 0.004000 -0.014434 -0.002900 0.001612
O5 C12 0.004000 -0.037410 -0.002264 -0.006205
O5 C12 0.004000 -0.037410 -0.002264 -0.006205
O1 C1 0.004000 0.000178 -0.006146 -0.001616
O1 C1 0.004000 0.000178 -0.006146 -0.001616
O1 C2 0.004000 0.021496 -0.007075 -0.003857
O1 C2A 0.004000 0.017555 0.001614 0.002948
O3 C7 0.004000 -0.014717 -0.012170 0.006291
O3 C6 0.004000 -0.000456 -0.008805 -0.002600
O3 C6 0.004000 -0.000456 -0.008805 -0.002600
O3 C7a 0.004000 -0.008774 -0.029736 0.000320
C1 C2 0.004000 0.011094 -0.004647 -0.002572
C1 C3 0.004000 0.013149 -0.006021 -0.007349
C1 O2 0.004000 0.005591 -0.000850 0.009477
C1 C2A 0.004000 0.007238 -0.000469 -0.001055
C1 C3A 0.004000 0.006186 -0.002712 0.008546
C1 O2A 0.004000 0.010372 0.007083 0.001620
C8 O4 0.004000 0.006677 0.002915 -0.010921
C8 C7 0.004000 -0.001074 0.001739 -0.003537
C8 C6 0.004000 -0.013257 -0.000652 -0.001885
C8 C10 0.004000 0.001906 -0.006005 -0.005066
C8 C9 0.004000 -0.000473 -0.004557 -0.000786
O4 C7 0.004000 0.008080 0.003339 -0.000824
O4 C6 0.004000 0.007628 0.024716 -0.007981
O4 C10 0.004000 -0.000281 -0.003381 -0.002300
O4 C9 0.004000 0.001786 -0.000071 0.014931
C7 C6 0.004000 -0.004953 0.006568 -0.001139
C7 C10 0.004000 -0.003141 -0.009983 0.002434
C7 C9 0.004000 -0.002431 -0.003720 0.007237
C6 C8a 0.004000 0.007023 -0.021614 -0.000545
C6 O4a 0.004000 -0.010163 -0.011293 -0.005357
C6 C7a 0.004000 -0.002851 -0.011196 -0.002470
C11 C12 0.004000 -0.004495 0.002723 -0.003864
C11 C12 0.004000 -0.004495 0.002723 -0.003864
C11 C13 0.004000 -0.026245 -0.001520 -0.003265
C11 O6 0.004000 0.008579 0.015602 -0.002436
C11 C13a 0.004000 0.009215 0.009158 -0.004981
C11 O6a 0.004000 -0.043016 -0.022095 -0.024665
C2 C4 0.004000 0.002640 -0.008657 0.002895
C2 C3 0.004000 0.010531 0.004836 -0.001376
C2 O2 0.004000 0.002888 0.010308 -0.003705
C2 C5 0.004000 -0.005508 -0.000973 -0.002178
C4 C3 0.004000 -0.002629 -0.000994 0.000592
C4 O2 0.004000 0.008921 0.001557 -0.009457
C4 C5 0.004000 0.010893 -0.002618 -0.007281
C10 C9 0.004000 -0.002753 -0.003211 0.011266
C12 C13 0.004000 -0.002492 0.008838 0.012110
C12 C14 0.004000 -0.017628 0.004295 -0.005855
C12 C15 0.004000 0.007755 -0.010182 0.018845
C12 O6 0.004000 -0.005626 0.011045 0.017567
C12 C13a 0.004000 0.007151 0.010375 -0.002978
C12 C14a 0.004000 0.001119 0.003984 -0.000454
C12 C15a 0.004000 -0.022192 -0.011118 -0.004369
C12 O6a 0.004000 -0.017494 -0.017717 -0.018194
C3 O2 0.004000 0.018881 -0.004444 -0.008647
C3 C5 0.004000 0.012814 0.008103 -0.007701
O2 C5 0.004000 -0.001376 -0.003534 0.000288
C13 C14 0.004000 -0.003888 0.003751 -0.008023
C13 C15 0.004000 -0.015935 0.019802 -0.007827
C13 O6 0.004000 -0.022061 -0.000709 -0.015747
C14 C15 0.004000 -0.009968 0.002875 -0.002489
C14 O6 0.004000 -0.016582 -0.010251 0.003964
C15 O6 0.004000 -0.008461 0.002303 -0.005316
C2A C4A 0.004000 0.006776 -0.002968 0.009268
C2A C3A 0.004000 -0.001541 0.004878 0.002344
C2A O2A 0.004000 0.007615 0.001526 -0.000156
C2A C5A 0.004000 0.014496 0.001724 -0.001026
C4A C3A 0.004000 0.006415 -0.001645 0.000950
C4A O2A 0.004000 0.003050 -0.003631 -0.006937
C4A C5A 0.004000 0.006475 0.002123 -0.006693
C3A O2A 0.004000 0.010561 0.002316 0.001567
C3A C5A 0.004000 0.009515 0.008888 -0.005170
O2A C5A 0.004000 0.006887 0.002091 0.000531
C8a O4a 0.004000 0.013559 -0.010217 -0.001520
C8a C7a 0.004000 0.012638 0.008433 0.004232
C8a C10a 0.004000 -0.018861 -0.001801 -0.005337
C8a C9a 0.004000 -0.012310 -0.005337 -0.007912
O4a C7a 0.004000 -0.005275 0.013061 0.005006
O4a C10a 0.004000 -0.001618 -0.006660 -0.006370
O4a C9a 0.004000 0.021844 -0.019370 0.001913
C7a C10a 0.004000 -0.013426 -0.003495 -0.008162
C7a C9a 0.004000 0.003125 -0.024753 -0.002746
C10a C9a 0.004000 0.010348 0.010880 -0.001306
C13a C14a 0.004000 0.000772 0.004440 0.003940
C13a C15a 0.004000 -0.011559 -0.010241 0.003868
C13a O6a 0.004000 -0.009991 -0.014250 0.000122
C14a C15a 0.004000 -0.001054 -0.003127 -0.000763
C14a O6a 0.004000 -0.007308 -0.003096 0.003033
C15a O6a 0.004000 -0.009941 -0.006597 -0.000114
